data_1550696
loop_
_publ_author_name
'Shi, Donglei'
'Chen, Shuqiang'
'Dong, Biao'
'Zhang, Yanhui'
'Sheng, Chunquan'
'James, Tony D.'
'Guo, Yuan'

_publ_section_title
;
 Evaluation of HOCl-generating anticancer agents by an ultrasensitive
 dual-mode fluorescent probe
;
_journal_name_full 'Chemical Science'
_journal_paper_doi 10.1039/C9SC00180H
_journal_year 2019
_chemical_formula_moiety 'C25 H24 N3 O S2, I'
_chemical_formula_sum 'C25 H22 I N3 O S2'
_chemical_formula_weight 571.47
_space_group_crystal_system orthorhombic
_space_group_IT_number 61
_space_group_name_Hall '-P 2ac 2ab'
_space_group_name_H-M_alt 'P b c a'
_symmetry_space_group_name_Hall '-P 2ac 2ab'
_symmetry_space_group_name_H-M 'P b c a'
_atom_sites_solution_hydrogens geom
_atom_sites_solution_primary iterative
_audit_creation_date 2018-04-12
_audit_creation_method
;
Olex2 1.2
(compiled 2018.04.03 svn.r3497 for OlexSys, GUI svn.r5486)
;
_audit_update_record
;
2018-08-24 deposited with the CCDC.    2019-03-04 downloaded from the CCDC.
;
_cell_angle_alpha 90
_cell_angle_beta 90
_cell_angle_gamma 90
_cell_formula_units_Z 8
_cell_length_a 13.4772(13)
_cell_length_b 20.032(2)
_cell_length_c 20.904(2)
_cell_measurement_reflns_used 4357
_cell_measurement_temperature 296(2)
_cell_measurement_theta_max 23.47
_cell_measurement_theta_min 2.25
_cell_volume 5643.6(10)
_computing_cell_refinement 'SAINT v7.68A (Bruker, 2009)'
_computing_data_reduction 'SAINT v7.68A (Bruker, 2009)'
_computing_molecular_graphics 'Olex2 (Dolomanov et al., 2009)'
_computing_publication_material 'Olex2 (Dolomanov et al., 2009)'
_computing_structure_refinement 'ShelXL (Sheldrick, 2015)'
_computing_structure_solution 'olex2.solve (Bourhis et al., 2015)'
_diffrn_ambient_temperature 296.15
_diffrn_measured_fraction_theta_full 0.998
_diffrn_measured_fraction_theta_max 0.997
_diffrn_measurement_device_type 'Bruker APEX-II CCD'
_diffrn_measurement_method '\f and \w scans'
_diffrn_radiation_monochromator graphite
_diffrn_radiation_type MoK\a
_diffrn_radiation_wavelength 0.71073
_diffrn_reflns_av_R_equivalents 0.0512
_diffrn_reflns_av_unetI/netI 0.0420
_diffrn_reflns_Laue_measured_fraction_full 0.998
_diffrn_reflns_Laue_measured_fraction_max 0.997
_diffrn_reflns_limit_h_max 16
_diffrn_reflns_limit_h_min -14
_diffrn_reflns_limit_k_max 24
_diffrn_reflns_limit_k_min -23
_diffrn_reflns_limit_l_max 25
_diffrn_reflns_limit_l_min -15
_diffrn_reflns_number 29198
_diffrn_reflns_point_group_measured_fraction_full 0.998
_diffrn_reflns_point_group_measured_fraction_max 0.997
_diffrn_reflns_theta_full 25.242
_diffrn_reflns_theta_max 26.229
_diffrn_reflns_theta_min 1.948
_diffrn_standards_number 0
_exptl_absorpt_coefficient_mu 1.302
_exptl_absorpt_correction_T_max 0.7453
_exptl_absorpt_correction_T_min 0.6174
_exptl_absorpt_correction_type multi-scan
_exptl_absorpt_process_details
'SADABS-2008/1 (Bruker,2008) was used for absorption correction. wR2(int) was 0.0695 before and 0.0497 after correction. The Ratio of minimum to maximum transmission is 0.8284. The \l/2 correction factor is 0.0015.'
_exptl_crystal_colour yellow
_exptl_crystal_colour_primary yellow
_exptl_crystal_density_diffrn 1.345
_exptl_crystal_description block
_exptl_crystal_F_000 2288
_exptl_crystal_size_max 0.18
_exptl_crystal_size_mid 0.16
_exptl_crystal_size_min 0.14
_refine_diff_density_max 0.826
_refine_diff_density_min -0.745
_refine_diff_density_rms 0.073
_refine_ls_extinction_coef 0.00032(10)
_refine_ls_extinction_expression Fc^*^=kFc[1+0.001xFc^2^\l^3^/sin(2\q)]^-1/4^
_refine_ls_extinction_method 'SHELXL-2014/7 (Sheldrick 2014'
_refine_ls_goodness_of_fit_ref 1.040
_refine_ls_hydrogen_treatment constr
_refine_ls_matrix_type full
_refine_ls_number_parameters 294
_refine_ls_number_reflns 5662
_refine_ls_number_restraints 0
_refine_ls_restrained_S_all 1.040
_refine_ls_R_factor_all 0.0843
_refine_ls_R_factor_gt 0.0535
_refine_ls_shift/su_max 0.000
_refine_ls_shift/su_mean 0.000
_refine_ls_structure_factor_coef Fsqd
_refine_ls_weighting_details 'w=1/[\s^2^(Fo^2^)+(0.0616P)^2^+6.5151P] where P=(Fo^2^+2Fc^2^)/3'
_refine_ls_weighting_scheme calc
_refine_ls_wR_factor_gt 0.1346
_refine_ls_wR_factor_ref 0.1523
_reflns_Friedel_coverage 0.000
_reflns_number_gt 3619
_reflns_number_total 5662
_reflns_threshold_expression 'I > 2\s(I)'
_cod_data_source_file c9sc00180h2.cif
_cod_data_source_block xb1277_sq_sq
_cod_database_code 1550696
_shelx_shelxl_version_number 2014/7
_shelx_space_group_comment
;
The symmetry employed for this shelxl refinement is uniquely defined
by the following loop, which should always be used as a source of
symmetry information in preference to the above space-group names.
They are only intended as comments.
;
_shelx_estimated_absorpt_t_max 0.839
_shelx_estimated_absorpt_t_min 0.799
_olex2_refinement_description
;
1. Fixed Uiso
 At 1.2 times of:
  All C(H) groups
 At 1.5 times of:
  All C(H,H,H) groups
2.a Aromatic/amide H refined with riding coordinates:
 C13(H13), C16(H16), C18(H18), C19(H19), C23(H23), C25(H25), C28(H28),
 C29(H29), C35(H35), C43(H43), C54(H54), C55(H55)
2.b Idealised Me refined as rotating group:
 C42(H42A,H42B,H42C), C47(H47A,H47B,H47C), C63(H63A,H63B,H63C), C67(H67A,H67B,
 H67C)
;
_olex2_submission_special_instructions 'No special instructions were received'

loop_
_space_group_symop_operation_xyz
'x, y, z'
'-x+1/2, -y, z+1/2'
'x+1/2, -y+1/2, -z'
'-x, y+1/2, -z+1/2'
'-x, -y, -z'
'x-1/2, y, -z-1/2'
'-x-1/2, y-1/2, z'
'x, -y-1/2, z-1/2'

loop_
_atom_site_label
_atom_site_type_symbol
_atom_site_fract_x
_atom_site_fract_y
_atom_site_fract_z
_atom_site_U_iso_or_equiv
_atom_site_adp_type
_atom_site_occupancy
_atom_site_site_symmetry_order
_atom_site_calc_flag
_atom_site_refinement_flags_posn
S6 S 0.12609(8) 0.49998(5) 0.18135(5) 0.0484(3) Uani 1 1 d .
S1 S 0.34272(9) 0.45614(7) 0.02952(6) 0.0609(3) Uani 1 1 d .
O1 O 0.1710(2) 0.51808(13) 0.05075(12) 0.0457(7) Uani 1 1 d .
C7 C 0.1267(3) 0.4580(2) 0.03113(19) 0.0421(9) Uani 1 1 d .
C8 C 0.1167(3) 0.4204(2) 0.14641(19) 0.0422(9) Uani 1 1 d .
C11 C 0.1035(3) 0.4504(2) -0.03304(19) 0.0427(9) Uani 1 1 d .
C12 C 0.0423(3) 0.3392(2) -0.0085(2) 0.0516(11) Uani 1 1 d .
C13 C 0.1234(3) 0.5042(2) -0.07874(19) 0.0453(9) Uani 1 1 d .
H13 H 0.1403 0.5459 -0.0624 0.054 Uiso 1 1 calc R
C16 C 0.1175(3) 0.4930(2) 0.3159(2) 0.0566(11) Uani 1 1 d .
H16 H 0.1222 0.5391 0.3202 0.068 Uiso 1 1 calc R
C17 C 0.1304(3) 0.5508(2) -0.18873(19) 0.0452(10) Uani 1 1 d .
C18 C 0.0599(3) 0.3902(2) -0.0514(2) 0.0506(10) Uani 1 1 d .
H18 H 0.0422 0.3842 -0.0940 0.061 Uiso 1 1 calc R
C19 C 0.1031(3) 0.3843(3) 0.3625(2) 0.0622(12) Uani 1 1 d .
H19 H 0.0982 0.3582 0.3992 0.075 Uiso 1 1 calc R
C20 C 0.1185(3) 0.4631(2) 0.25573(18) 0.0454(10) Uani 1 1 d .
C23 C 0.1510(4) 0.6650(2) -0.2204(2) 0.0611(12) Uani 1 1 d .
H23 H 0.1587 0.7097 -0.2096 0.073 Uiso 1 1 calc R
N1 N 0.1100(2) 0.37052(19) 0.18639(16) 0.0502(9) Uani 1 1 d .
C25 C 0.1272(3) 0.5348(2) -0.25375(19) 0.0508(11) Uani 1 1 d .
H25 H 0.1185 0.4906 -0.2661 0.061 Uiso 1 1 calc R
C28 C 0.1039(3) 0.3539(2) 0.3035(2) 0.0568(11) Uani 1 1 d .
H28 H 0.0998 0.3077 0.3000 0.068 Uiso 1 1 calc R
C29 C 0.1417(3) 0.6177(2) -0.1734(2) 0.0536(11) Uani 1 1 d .
H29 H 0.1431 0.6307 -0.1307 0.064 Uiso 1 1 calc R
C30 C 0.2730(3) 0.5206(2) 0.05039(18) 0.0469(10) Uani 1 1 d .
C35 C 0.1191(3) 0.4977(2) -0.1419(2) 0.0473(10) Uani 1 1 d .
H35 H 0.1076 0.4550 -0.1577 0.057 Uiso 1 1 calc R
N2 N 0.3049(3) 0.5796(2) 0.0688(2) 0.0635(11) Uani 1 1 d .
C42 C 0.0008(4) 0.2730(3) -0.0302(3) 0.0734(15) Uani 1 1 d .
H42A H -0.0045 0.2728 -0.0760 0.110 Uiso 1 1 calc GR
H42B H -0.0636 0.2666 -0.0117 0.110 Uiso 1 1 calc GR
H42C H 0.0442 0.2377 -0.0167 0.110 Uiso 1 1 calc GR
C43 C 0.0634(3) 0.3506(2) 0.0560(2) 0.0480(10) Uani 1 1 d .
H43 H 0.0499 0.3172 0.0856 0.058 Uiso 1 1 calc R
C46 C 0.1040(3) 0.41017(19) 0.07705(19) 0.0406(9) Uani 1 1 d .
C47 C 0.2383(5) 0.6337(3) 0.0875(3) 0.096(2) Uani 1 1 d .
H47A H 0.2641 0.6555 0.1248 0.144 Uiso 1 1 calc GR
H47B H 0.1738 0.6158 0.0968 0.144 Uiso 1 1 calc GR
H47C H 0.2332 0.6653 0.0531 0.144 Uiso 1 1 calc GR
C53 C 0.1110(3) 0.3936(2) 0.24909(19) 0.0436(9) Uani 1 1 d .
C54 C 0.1364(3) 0.5825(2) -0.2988(2) 0.0536(11) Uani 1 1 d .
H54 H 0.1341 0.5707 -0.3418 0.064 Uiso 1 1 calc R
C55 C 0.1094(3) 0.4529(3) 0.3683(2) 0.0631(13) Uani 1 1 d .
H55 H 0.1081 0.4720 0.4088 0.076 Uiso 1 1 calc R
N0AA N 0.1488(3) 0.6464(2) -0.28269(18) 0.0584(10) Uani 1 1 d .
C63 C 0.1616(5) 0.6985(3) -0.3322(3) 0.0893(19) Uani 1 1 d .
H63A H 0.1157 0.7343 -0.3245 0.134 Uiso 1 1 calc GR
H63B H 0.1492 0.6797 -0.3737 0.134 Uiso 1 1 calc GR
H63C H 0.2282 0.7155 -0.3306 0.134 Uiso 1 1 calc GR
C67 C 0.4104(4) 0.5944(3) 0.0714(3) 0.095(2) Uani 1 1 d .
H67A H 0.4350 0.5853 0.1136 0.143 Uiso 1 1 calc GR
H67B H 0.4210 0.6406 0.0614 0.143 Uiso 1 1 calc GR
H67C H 0.4449 0.5670 0.0410 0.143 Uiso 1 1 calc GR
I0AA I 0.01893(4) 0.16336(2) 0.25282(2) 0.0930(2) Uani 1 1 d .

loop_
_atom_site_aniso_label
_atom_site_aniso_U_11
_atom_site_aniso_U_22
_atom_site_aniso_U_33
_atom_site_aniso_U_23
_atom_site_aniso_U_13
_atom_site_aniso_U_12
S6 0.0569(6) 0.0474(6) 0.0410(6) -0.0017(5) -0.0023(5) -0.0026(5)
S1 0.0500(6) 0.0813(9) 0.0512(7) 0.0046(6) 0.0043(5) 0.0066(6)
O1 0.0464(16) 0.0502(16) 0.0404(15) -0.0002(13) -0.0036(12) -0.0012(13)
C7 0.038(2) 0.047(2) 0.041(2) -0.0013(18) -0.0011(18) 0.0051(18)
C8 0.038(2) 0.049(2) 0.040(2) 0.0032(19) 0.0025(18) 0.0040(18)
C11 0.040(2) 0.050(2) 0.038(2) 0.0014(18) -0.0033(17) 0.0023(18)
C12 0.055(3) 0.054(3) 0.046(2) -0.008(2) 0.006(2) -0.003(2)
C13 0.042(2) 0.053(2) 0.041(2) -0.0038(19) -0.0046(18) 0.0024(19)
C16 0.056(3) 0.062(3) 0.053(3) -0.011(2) -0.003(2) 0.000(2)
C17 0.037(2) 0.060(3) 0.039(2) 0.001(2) -0.0001(17) 0.0051(18)
C18 0.050(2) 0.064(3) 0.038(2) -0.007(2) -0.001(2) 0.000(2)
C19 0.065(3) 0.080(4) 0.042(3) 0.010(2) 0.002(2) 0.001(3)
C20 0.038(2) 0.058(3) 0.040(2) 0.0058(19) 0.0003(18) -0.0004(19)
C23 0.068(3) 0.058(3) 0.058(3) 0.003(2) 0.002(3) -0.003(2)
N1 0.0450(19) 0.069(2) 0.0370(19) -0.0010(18) -0.0006(15) 0.0057(18)
C25 0.048(2) 0.063(3) 0.041(2) -0.003(2) -0.0022(19) 0.008(2)
C28 0.057(3) 0.059(3) 0.054(3) 0.011(2) 0.003(2) 0.001(2)
C29 0.057(3) 0.062(3) 0.041(2) -0.001(2) 0.000(2) -0.002(2)
C30 0.053(3) 0.060(3) 0.0281(19) 0.0108(19) -0.0031(18) -0.007(2)
C35 0.044(2) 0.053(2) 0.045(2) -0.001(2) -0.0006(19) 0.0027(19)
N2 0.068(3) 0.062(3) 0.061(3) 0.001(2) -0.006(2) -0.019(2)
C42 0.087(4) 0.065(3) 0.068(3) -0.015(3) 0.000(3) -0.017(3)
C43 0.049(2) 0.050(2) 0.045(2) -0.0006(19) 0.007(2) -0.0016(19)
C46 0.039(2) 0.047(2) 0.036(2) -0.0010(18) 0.0025(17) 0.0035(18)
C47 0.130(5) 0.056(3) 0.102(5) -0.008(3) -0.005(4) -0.015(4)
C53 0.038(2) 0.053(2) 0.040(2) 0.0000(19) 0.0006(18) 0.0040(18)
C54 0.054(3) 0.069(3) 0.038(2) 0.001(2) -0.001(2) 0.016(2)
C55 0.059(3) 0.091(4) 0.040(3) -0.006(3) -0.002(2) -0.002(3)
N0AA 0.057(2) 0.072(3) 0.047(2) 0.017(2) 0.0037(18) 0.016(2)
C63 0.104(4) 0.089(4) 0.075(4) 0.042(3) 0.020(3) 0.027(3)
C67 0.078(4) 0.111(5) 0.098(5) -0.005(4) -0.012(4) -0.042(4)
I0AA 0.1423(5) 0.0584(3) 0.0782(3) -0.00667(19) -0.0222(3) 0.0124(2)

loop_
_atom_type_symbol
_atom_type_description
_atom_type_scat_dispersion_real
_atom_type_scat_dispersion_imag
_atom_type_scat_source
C C 0.0033 0.0016 'International Tables Vol C Tables 4.2.6.8 and 6.1.1.4'
H H 0.0000 0.0000 'International Tables Vol C Tables 4.2.6.8 and 6.1.1.4'
I I -0.4742 1.8119 'International Tables Vol C Tables 4.2.6.8 and 6.1.1.4'
N N 0.0061 0.0033 'International Tables Vol C Tables 4.2.6.8 and 6.1.1.4'
O O 0.0106 0.0060 'International Tables Vol C Tables 4.2.6.8 and 6.1.1.4'
S S 0.1246 0.1234 'International Tables Vol C Tables 4.2.6.8 and 6.1.1.4'

loop_
_geom_angle_atom_site_label_1
_geom_angle_atom_site_label_2
_geom_angle_atom_site_label_3
_geom_angle
C20 S6 C8 89.0(2)
C30 O1 C7 117.1(3)
C11 C7 O1 118.2(4)
C11 C7 C46 122.9(4)
C46 C7 O1 118.8(3)
N1 C8 S6 115.7(3)
N1 C8 C46 121.0(4)
C46 C8 S6 122.9(3)
C7 C11 C13 120.5(4)
C7 C11 C18 117.2(4)
C18 C11 C13 122.3(4)
C18 C12 C42 121.2(4)
C18 C12 C43 118.2(4)
C43 C12 C42 120.7(4)
C35 C13 C11 124.6(4)
C55 C16 C20 118.2(4)
C25 C17 C35 119.0(4)
C29 C17 C25 116.7(4)
C29 C17 C35 124.3(4)
C12 C18 C11 122.2(4)
C28 C19 C55 121.2(4)
C16 C20 S6 129.1(4)
C16 C20 C53 121.0(4)
C53 C20 S6 109.9(3)
N0AA C23 C29 119.9(4)
C8 N1 C53 110.3(4)
C54 C25 C17 121.0(4)
C19 C28 C53 118.7(4)
C23 C29 C17 120.8(4)
O1 C30 S1 122.7(3)
N2 C30 S1 126.3(4)
N2 C30 O1 111.0(4)
C13 C35 C17 126.4(4)
C30 N2 C47 123.0(4)
C30 N2 C67 120.9(5)
C67 N2 C47 116.1(4)
C46 C43 C12 121.9(4)
C7 C46 C8 123.9(4)
C43 C46 C7 117.5(4)
C43 C46 C8 118.6(4)
N1 C53 C20 115.1(4)
N1 C53 C28 125.4(4)
C28 C53 C20 119.5(4)
N0AA C54 C25 121.1(4)
C16 C55 C19 121.4(4)
C23 N0AA C63 118.5(5)
C54 N0AA C23 120.6(4)
C54 N0AA C63 121.0(4)

loop_
_geom_bond_atom_site_label_1
_geom_bond_atom_site_label_2
_geom_bond_distance
S6 C8 1.758(4)
S6 C20 1.724(4)
S1 C30 1.656(5)
O1 C7 1.404(5)
O1 C30 1.376(5)
C7 C11 1.386(5)
C7 C46 1.390(5)
C8 N1 1.306(5)
C8 C46 1.474(6)
C11 C13 1.466(6)
C11 C18 1.395(6)
C12 C18 1.380(6)
C12 C42 1.508(6)
C12 C43 1.396(6)
C13 C35 1.328(6)
C16 C20 1.392(6)
C16 C55 1.363(6)
C17 C25 1.397(5)
C17 C29 1.387(6)
C17 C35 1.453(6)
C19 C28 1.376(6)
C19 C55 1.382(7)
C20 C53 1.403(6)
C23 C29 1.371(6)
C23 N0AA 1.354(6)
N1 C53 1.390(5)
C25 C54 1.347(6)
C28 C53 1.392(6)
C30 N2 1.316(6)
N2 C47 1.459(7)
N2 C67 1.454(6)
C43 C46 1.385(5)
C54 N0AA 1.334(6)
N0AA C63 1.480(6)
